data_2216358
loop_
_publ_author_name
'Pa\;sao\<glu, H\"umeyra'
'Ka\;sta\;s, G\"okhan'
'Ye\;silel, Okan Z. '
'\;Sahin, Onur'

_publ_section_title
;[<i>N</i>,<i>N</i>'-Bis(3-aminopropyl)ethylenediamine]disaccharinatocadmium(II)
 0.25-hydrate
;
_journal_coeditor_code CI2495
_journal_issue 12
_journal_name_full 'Acta Crystallographica Section E'
_journal_page_first m2953
_journal_page_last m2954
_journal_paper_doi 10.1107/S1600536807055481
_journal_volume 63
_journal_year 2007
_chemical_formula_iupac '[Cd(C7 H4 N O3 S)2 (C8 H22 N4)], 0.25 H2 O)'
_chemical_formula_moiety '[Cd(C7 H4 N O3 S)2 (C8 H22 N4)], 0.25 (H2 O)'
_chemical_formula_sum 'C22 H30 Cd N6 O6.13 S2'
_chemical_formula_weight 653.04
_chemical_name_systematic
;[<i>N</i>,<i>N</i>'-Bis(3-aminopropyl)ethylenediamine]disaccharinatocadmium(II)
 0.25-hydrate
;
_space_group_IT_number 14
_symmetry_cell_setting monoclinic
_symmetry_space_group_name_Hall '-P 2ybc'
_symmetry_space_group_name_H-M 'P 1 21/c 1'
_atom_sites_solution_hydrogens geom
_atom_sites_solution_primary direct
_atom_sites_solution_secondary difmap
_audit_creation_method SHELXL-97
_cell_angle_alpha 90
_cell_angle_beta 93.840(5)
_cell_angle_gamma 90
_cell_formula_units_Z 8
_cell_length_a 14.540(5)
_cell_length_b 24.005(5)
_cell_length_c 15.701(5)
_cell_measurement_reflns_used 17796
_cell_measurement_temperature 296
_cell_measurement_theta_max 26.96
_cell_measurement_theta_min 1.40
_cell_volume 5468(3)
_computing_cell_refinement 'X-AREA (Stoe & Cie, 2002)'
_computing_data_collection 'X-AREA (Stoe & Cie, 2002)'
_computing_data_reduction 'X-RED32 (Stoe & Cie, 2002)'
_computing_molecular_graphics 'ORTEP-3 (Farrugia, 1997) and MERCURY (Macrae <i>et al.</i>,  2006)'
_computing_publication_material 'WinGX (Farrugia, 1999)'
_computing_structure_refinement 'SHELXL97 (Sheldrick, 1997)'
_computing_structure_solution 'SHELXS97 (Sheldrick, 1997)'
_diffrn_ambient_temperature 296
_diffrn_measured_fraction_theta_full 1.000
_diffrn_measured_fraction_theta_max 1.000
_diffrn_measurement_device_type 'Stoe IPDS II'
_diffrn_measurement_method \w-scan
_diffrn_radiation_monochromator graphite
_diffrn_radiation_source 'fine-focus sealed tube'
_diffrn_radiation_type MoK\a
_diffrn_radiation_wavelength 0.71073
_diffrn_reflns_av_R_equivalents 0.0773
_diffrn_reflns_av_sigmaI/netI 0.0531
_diffrn_reflns_limit_h_max 17
_diffrn_reflns_limit_h_min -17
_diffrn_reflns_limit_k_max 29
_diffrn_reflns_limit_k_min -29
_diffrn_reflns_limit_l_max 19
_diffrn_reflns_limit_l_min -19
_diffrn_reflns_number 78541
_diffrn_reflns_theta_full 26.00
_diffrn_reflns_theta_max 26.00
_diffrn_reflns_theta_min 1.40
_diffrn_standards_number 0
_exptl_absorpt_coefficient_mu 1.000
_exptl_absorpt_correction_T_max 0.8667
_exptl_absorpt_correction_T_min 0.7897
_exptl_absorpt_correction_type integration
_exptl_absorpt_process_details '(X-RED32; Stoe & Cie, 2002)'
_exptl_crystal_colour colourless
_exptl_crystal_density_diffrn 1.587
_exptl_crystal_density_method 'not measured'
_exptl_crystal_description Prism'
_exptl_crystal_F_000 2664
_exptl_crystal_size_max 0.270
_exptl_crystal_size_mid 0.257
_exptl_crystal_size_min 0.240
_refine_diff_density_max 0.454
_refine_diff_density_min -0.577
_refine_ls_extinction_coef 0.00061(5)
_refine_ls_extinction_expression Fc^*^=kFc[1+0.001xFc^2^\l^3^/sin(2\q)]^-1/4^
_refine_ls_extinction_method SHELXL
_refine_ls_goodness_of_fit_ref 0.831
_refine_ls_hydrogen_treatment mixed
_refine_ls_matrix_type full
_refine_ls_number_parameters 740
_refine_ls_number_reflns 10742
_refine_ls_number_restraints 0
_refine_ls_restrained_S_all 0.831
_refine_ls_R_factor_all 0.0706
_refine_ls_R_factor_gt 0.0357
_refine_ls_shift/su_max 0.009
_refine_ls_shift/su_mean <0.001
_refine_ls_structure_factor_coef Fsqd
_refine_ls_weighting_details 'calc w=1/[\s^2^(Fo^2^)+(0.0461P)^2^] where P=(Fo^2^+2Fc^2^)/3'
_refine_ls_weighting_scheme calc
_refine_ls_wR_factor_gt 0.0764
_refine_ls_wR_factor_ref 0.0840
_reflns_number_gt 6287
_reflns_number_total 10742
_reflns_threshold_expression I>2\s(I)
_cod_data_source_file ci2495.cif
_cod_data_source_block I
_cod_depositor_comments
;
The following automatic conversions were performed:
'_symmetry_cell_setting' value 'Monoclinic' changed to 'monoclinic'
according to '/home/saulius/struct/CIF-dictionaries/cif_core.dic'
dictionary named 'cif_core.dic' version 2.4.1 from 2010-06-29.

Automatic conversion script
Id: cif_fix_enum 1527 2010-12-29 10:47:43Z saulius 

The following automatic conversions were performed:

'_symmetry_cell_setting' value 'Monoclinic' changed to 'monoclinic'
according to /home/saulius/struct/CIF-dictionaries/cif_core.dic
dictionary named 'cif_core.dic' version 2.4.1 from 2010-06-29.

Automatic conversion script
Id: cif_fix_values 1715 2011-07-08 13:25:40Z adriana 
;
_cod_original_sg_symbol_H-M 'P 21/c'
_cod_database_code 2216358
_cod_database_fobs_code 2216358

loop_
_symmetry_equiv_pos_as_xyz
'x, y, z'
'-x, y+1/2, -z+1/2'
'-x, -y, -z'
'x, -y-1/2, z-1/2'

loop_
_atom_site_type_symbol
_atom_site_label
_atom_site_fract_x
_atom_site_fract_y
_atom_site_fract_z
_atom_site_U_iso_or_equiv
_atom_site_adp_type
_atom_site_calc_flag
_atom_site_refinement_flags
_atom_site_occupancy
_atom_site_disorder_assembly
_atom_site_disorder_group
Cd Cd1 0.719145(19) 0.424731(11) 0.245527(17) 0.05342(9) Uani d . 1 A .
S S1 0.78820(7) 0.57059(4) 0.27203(6) 0.0590(2) Uani d . 1 A .
S S2A 0.7253(3) 0.2771(2) 0.2090(3) 0.0699(9) Uani d P 0.83(2) A 1
S S2B 0.747(2) 0.2777(11) 0.191(2) 0.109(11) Uani d P 0.17(2) A 2
O O1 0.71451(18) 0.58945(11) 0.32103(19) 0.0727(8) Uani d . 1 . .
O O2 0.7740(2) 0.57911(11) 0.18148(17) 0.0761(8) Uani d . 1 . .
O O3 0.93263(19) 0.45493(12) 0.35214(19) 0.0777(8) Uani d . 1 . .
O O4A 0.7579(5) 0.26783(18) 0.2995(6) 0.090(2) Uani d P 0.83(2) A 1
O O4B 0.790(3) 0.2669(12) 0.258(3) 0.090(2) Uani d P 0.17(2) A 2
O O5A 0.8004(7) 0.2777(4) 0.1536(7) 0.096(3) Uani d P 0.83(2) A 1
O O5B 0.783(3) 0.2837(19) 0.107(3) 0.094(14) Uani d P 0.17(2) A 2
O O6 0.5144(2) 0.35423(12) 0.1666(2) 0.0920(10) Uani d . 1 . .
N N1 0.6648(2) 0.33248(12) 0.1998(2) 0.0650(9) Uani d . 1 . .
N N2 0.8126(2) 0.50603(12) 0.2928(2) 0.0578(8) Uani d . 1 . .
N N3 0.5770(3) 0.45627(16) 0.2978(2) 0.0724(10) Uani d . 1 . .
N N4 0.6483(3) 0.47838(16) 0.1333(2) 0.0727(10) Uani d . 1 . .
N N5 0.8367(3) 0.40708(18) 0.1577(3) 0.0693(10) Uani d . 1 . .
N N6 0.7589(3) 0.39118(19) 0.3804(3) 0.0904(13) Uani d . 1 . .
C C1 0.8984(3) 0.49998(16) 0.3302(2) 0.0566(9) Uani d . 1 A .
C C2 0.9484(2) 0.55429(16) 0.3421(2) 0.0546(9) Uani d . 1 . .
C C3 1.0357(3) 0.56411(18) 0.3783(3) 0.0688(11) Uani d . 1 A .
H H3 1.0725 0.5350 0.3998 0.083 Uiso calc R 1 . .
C C4 1.0670(3) 0.6180(2) 0.3818(3) 0.0806(13) Uani d . 1 . .
H H4 1.1261 0.6252 0.4056 0.097 Uiso calc R 1 A .
C C5 1.0137(3) 0.66141(18) 0.3512(3) 0.0814(13) Uani d . 1 A .
H H5 1.0369 0.6975 0.3543 0.098 Uiso calc R 1 . .
C C6 0.9256(3) 0.65202(17) 0.3158(3) 0.0708(11) Uani d . 1 . .
H H6 0.8887 0.6813 0.2951 0.085 Uiso calc R 1 A .
C C7 0.8944(2) 0.59838(15) 0.3119(2) 0.0556(9) Uani d . 1 A .
C C8 0.5758(3) 0.31942(16) 0.1756(3) 0.0625(10) Uani d . 1 A .
C C9 0.5607(3) 0.25861(16) 0.1611(3) 0.0613(10) Uani d . 1 . .
C C10 0.4798(3) 0.23143(19) 0.1390(3) 0.0809(13) Uani d . 1 A .
H H10 0.4247 0.2509 0.1296 0.097 Uiso calc R 1 . .
C C11 0.4828(4) 0.1736(2) 0.1311(3) 0.0877(14) Uani d . 1 . .
H H11 0.4285 0.1541 0.1176 0.105 Uiso calc R 1 A .
C C12 0.5641(4) 0.14522(19) 0.1430(3) 0.0835(14) Uani d . 1 A .
H H12 0.5644 0.1068 0.1360 0.100 Uiso calc R 1 . .
C C13 0.6452(3) 0.17213(16) 0.1650(3) 0.0754(12) Uani d . 1 . .
H H13 0.7006 0.1529 0.1734 0.091 Uiso calc R 1 A .
C C14 0.6410(3) 0.22930(15) 0.1743(3) 0.0620(10) Uani d . 1 A .
C C15 0.7214(4) 0.4245(2) 0.4533(3) 0.1023(17) Uani d . 1 A .
H H15B 0.7390 0.4057 0.5065 0.123 Uiso calc R 1 . .
H H15A 0.7510 0.4608 0.4553 0.123 Uiso calc R 1 . .
C C16 0.6201(4) 0.4331(2) 0.4481(3) 0.0979(16) Uani d . 1 . .
H H16A 0.5910 0.3974 0.4356 0.117 Uiso calc R 1 A .
H H16B 0.6028 0.4444 0.5042 0.117 Uiso calc R 1 . .
C C17 0.5804(4) 0.4741(2) 0.3852(3) 0.0924(15) Uani d . 1 A .
H H17B 0.5183 0.4829 0.3997 0.111 Uiso calc R 1 . .
H H17A 0.6164 0.5081 0.3906 0.111 Uiso calc R 1 . .
C C18 0.5401(3) 0.49984(17) 0.2381(3) 0.0792(13) Uani d . 1 A .
H H18B 0.4750 0.5049 0.2457 0.095 Uiso calc R 1 . .
H H18A 0.5710 0.5348 0.2520 0.095 Uiso calc R 1 . .
C C19 0.5523(3) 0.48605(19) 0.1482(3) 0.0834(13) Uani d . 1 A .
H H19B 0.5186 0.4522 0.1331 0.100 Uiso calc R 1 . .
H H19A 0.5270 0.5158 0.1120 0.100 Uiso calc R 1 . .
C C20 0.6663(4) 0.4581(2) 0.0470(3) 0.0942(16) Uani d . 1 A .
H H20B 0.6364 0.4824 0.0043 0.113 Uiso calc R 1 . .
H H20A 0.6406 0.4210 0.0387 0.113 Uiso calc R 1 . .
C C21 0.7707(4) 0.4564(2) 0.0354(3) 0.1011(17) Uani d . 1 . .
H H21B 0.7797 0.4600 -0.0250 0.121 Uiso calc R 1 A .
H H21A 0.7987 0.4886 0.0639 0.121 Uiso calc R 1 . .
C C22 0.8193(4) 0.4073(3) 0.0668(3) 0.1048(17) Uani d . 1 A .
H H22A 0.7833 0.3746 0.0499 0.126 Uiso calc R 1 . .
H H22B 0.8776 0.4049 0.0404 0.126 Uiso calc R 1 . .
Cd Cd2 0.223114(19) 0.388307(11) 0.258670(17) 0.05582(9) Uani d . 1 . .
S S3 0.23685(7) 0.53591(4) 0.22569(6) 0.0557(2) Uani d . 1 . .
S S4 0.28813(7) 0.24494(4) 0.30894(7) 0.0625(3) Uani d . 1 . .
O O7 0.25839(19) 0.54825(10) 0.31489(16) 0.0671(7) Uani d . 1 . .
O O8 0.31629(17) 0.52983(11) 0.17642(18) 0.0707(7) Uani d . 1 . .
O O9 0.02169(19) 0.46385(12) 0.16454(19) 0.0775(8) Uani d . 1 . .
O O10 0.2174(2) 0.23164(12) 0.3642(2) 0.0854(9) Uani d . 1 . .
O O11 0.2679(2) 0.23039(12) 0.22060(19) 0.0791(8) Uani d . 1 . .
O O12 0.4422(2) 0.36187(13) 0.3612(2) 0.0930(10) Uani d . 1 . .
N N7 0.3165(2) 0.30991(12) 0.3165(2) 0.0632(8) Uani d . 1 . .
N N8 0.1701(2) 0.48235(12) 0.21432(19) 0.0557(7) Uani d . 1 . .
N N9 0.0830(3) 0.3655(2) 0.3159(3) 0.0929(14) Uani d . 1 . .
N N10 0.3312(3) 0.40248(19) 0.1609(3) 0.0704(10) Uani d . 1 . .
N N11 0.1472(3) 0.32990(15) 0.1542(3) 0.0842(11) Uani d . 1 . .
H H11A 0.1711 0.2953 0.1647 0.101 Uiso calc R 1 . .
N N12 0.2748(4) 0.42835(17) 0.3865(3) 0.0916(14) Uani d . 1 . .
C C23 0.0852(3) 0.49682(16) 0.1782(2) 0.0563(9) Uani d . 1 . .
C C24 0.0781(3) 0.55779(15) 0.1581(2) 0.0538(9) Uani d . 1 . .
C C25 0.0021(3) 0.58737(18) 0.1250(3) 0.0717(11) Uani d . 1 . .
H H25 -0.0537 0.5696 0.1109 0.086 Uiso calc R 1 . .
C C26 0.0117(4) 0.6440(2) 0.1136(3) 0.0890(14) Uani d . 1 . .
H H26 -0.0389 0.6648 0.0925 0.107 Uiso calc R 1 . .
C C27 0.0936(4) 0.67025(19) 0.1326(3) 0.0868(14) Uani d . 1 . .
H H27 0.0980 0.7083 0.1229 0.104 Uiso calc R 1 . .
C C28 0.1701(3) 0.64179(17) 0.1659(3) 0.0719(11) Uani d . 1 . .
H H28 0.2260 0.6597 0.1788 0.086 Uiso calc R 1 . .
C C29 0.1597(3) 0.58505(15) 0.1791(2) 0.0552(9) Uani d . 1 . .
C C30 0.4039(3) 0.31674(17) 0.3493(3) 0.0644(10) Uani d . 1 . .
C C31 0.4517(3) 0.26224(16) 0.3693(2) 0.0609(10) Uani d . 1 . .
C C32 0.5402(3) 0.2529(2) 0.4028(3) 0.0829(13) Uani d . 1 . .
H H32 0.5790 0.2825 0.4183 0.099 Uiso calc R 1 . .
C C33 0.5698(3) 0.1989(2) 0.4128(3) 0.0930(15) Uani d . 1 . .
H H33 0.6293 0.1920 0.4356 0.112 Uiso calc R 1 . .
C C34 0.5131(3) 0.1551(2) 0.3898(3) 0.0886(14) Uani d . 1 . .
H H34 0.5356 0.1189 0.3961 0.106 Uiso calc R 1 . .
C C35 0.4238(3) 0.16317(18) 0.3578(3) 0.0767(12) Uani d . 1 . .
H H35 0.3848 0.1334 0.3434 0.092 Uiso calc R 1 . .
C C36 0.3952(3) 0.21765(16) 0.3481(2) 0.0603(10) Uani d . 1 . .
C C37 0.2366(6) 0.4030(3) 0.4625(3) 0.133(2) Uani d . 1 . .
H H37B 0.2578 0.4244 0.5125 0.159 Uiso calc R 1 . .
H H37A 0.2610 0.3656 0.4697 0.159 Uiso calc R 1 . .
C C38 0.1331(6) 0.4001(3) 0.4586(4) 0.148(3) Uani d . 1 . .
H H38A 0.1094 0.4356 0.4371 0.178 Uiso calc R 1 . .
H H38B 0.1147 0.3964 0.5166 0.178 Uiso calc R 1 . .
C C39 0.0860(5) 0.3546(3) 0.4056(5) 0.131(3) Uani d . 1 . .
H H39A 0.1183 0.3197 0.4171 0.157 Uiso calc R 1 . .
H H39B 0.0235 0.3502 0.4227 0.157 Uiso calc R 1 . .
C C40 0.0390(3) 0.3188(2) 0.2654(5) 0.110(2) Uani d . 1 . .
H H40A 0.0664 0.2838 0.2848 0.132 Uiso calc R 1 . .
H H40B -0.0262 0.3175 0.2747 0.132 Uiso calc R 1 . .
C C41 0.0511(4) 0.3256(2) 0.1727(4) 0.1069(18) Uani d . 1 . .
H H41A 0.0236 0.2940 0.1421 0.128 Uiso calc R 1 . .
H H41B 0.0188 0.3589 0.1523 0.128 Uiso calc R 1 . .
C C42 0.1615(5) 0.3407(2) 0.0647(3) 0.114(2) Uani d . 1 . .
H H42B 0.1285 0.3744 0.0474 0.137 Uiso calc R 1 . .
H H42A 0.1349 0.3103 0.0307 0.137 Uiso calc R 1 . .
C C43 0.2618(5) 0.3473(3) 0.0451(4) 0.124(2) Uani d . 1 . .
H H43A 0.2966 0.3171 0.0726 0.149 Uiso calc R 1 . .
H H43B 0.2657 0.3431 -0.0160 0.149 Uiso calc R 1 . .
C C44 0.3059(4) 0.3991(3) 0.0706(3) 0.1065(18) Uani d . 1 . .
H H44B 0.3608 0.4037 0.0396 0.128 Uiso calc R 1 . .
H H44A 0.2645 0.4296 0.0548 0.128 Uiso calc R 1 . .
O O1W 0.7901(12) 0.2850(5) 0.4846(8) 0.108(5) Uani d P 0.25 . .
H H3A 0.531(4) 0.426(2) 0.296(4) 0.14(2) Uiso d . 1 . .
H H4A 0.677(3) 0.514(2) 0.140(3) 0.098(16) Uiso d . 1 . .
H H9 0.054(4) 0.398(2) 0.314(3) 0.12(2) Uiso d . 1 . .
H H5B 0.859(3) 0.370(2) 0.176(3) 0.098(16) Uiso d . 1 . .
H H12A 0.334(4) 0.424(2) 0.379(4) 0.118 Uiso d . 1 . .
H H12B 0.261(4) 0.461(2) 0.384(3) 0.118 Uiso d . 1 . .
H H5A 0.877(3) 0.431(2) 0.177(3) 0.097(17) Uiso d . 1 . .
H H10B 0.371(3) 0.383(2) 0.181(3) 0.088(18) Uiso d . 1 . .
H H10A 0.349(4) 0.440(2) 0.173(3) 0.13(2) Uiso d . 1 . .
H H6A 0.805(5) 0.374(3) 0.362(4) 0.156 Uiso d . 1 . .
H H6B 0.738(3) 0.3587(19) 0.412(3) 0.086(14) Uiso d . 1 . .

loop_
_atom_site_aniso_label
_atom_site_aniso_U_11
_atom_site_aniso_U_22
_atom_site_aniso_U_33
_atom_site_aniso_U_12
_atom_site_aniso_U_13
_atom_site_aniso_U_23
Cd1 0.05049(17) 0.05383(16) 0.05555(16) 0.00683(13) 0.00069(12) 0.00101(12)
S1 0.0504(5) 0.0537(5) 0.0710(6) -0.0022(4) -0.0094(5) 0.0021(5)
S2A 0.0454(19) 0.0487(11) 0.115(2) 0.0051(13) 0.0012(16) -0.0089(9)
S2B 0.047(10) 0.041(5) 0.24(3) 0.003(5) 0.035(13) -0.010(10)
O1 0.0475(16) 0.0698(17) 0.101(2) 0.0050(13) 0.0063(14) -0.0072(15)
O2 0.077(2) 0.0789(19) 0.0693(18) -0.0143(15) -0.0192(15) 0.0115(14)
O3 0.0621(18) 0.0602(18) 0.109(2) 0.0129(15) -0.0057(16) 0.0018(16)
O4A 0.100(4) 0.069(2) 0.096(5) 0.013(2) -0.034(4) -0.007(3)
O4B 0.100(4) 0.069(2) 0.096(5) 0.013(2) -0.034(4) -0.007(3)
O5A 0.054(4) 0.073(4) 0.165(8) 0.007(3) 0.029(5) -0.014(5)
O5B 0.07(2) 0.085(16) 0.14(3) -0.003(14) 0.05(2) 0.01(2)
O6 0.0571(18) 0.0647(19) 0.154(3) 0.0128(16) 0.0034(18) -0.0160(19)
N1 0.052(2) 0.0432(17) 0.100(3) 0.0019(15) 0.0026(17) -0.0047(16)
N2 0.0528(19) 0.0464(17) 0.072(2) 0.0008(14) -0.0078(15) -0.0032(15)
N3 0.067(2) 0.074(2) 0.078(2) -0.008(2) 0.0131(18) -0.0050(19)
N4 0.064(2) 0.066(2) 0.086(3) 0.0021(19) -0.0110(19) -0.0064(19)
N5 0.055(2) 0.069(2) 0.085(3) -0.006(2) 0.0137(19) -0.015(2)
N6 0.109(4) 0.086(3) 0.075(3) -0.001(3) -0.009(2) 0.018(2)
C1 0.050(2) 0.054(2) 0.066(2) 0.0076(19) 0.0007(18) -0.0044(18)
C2 0.047(2) 0.058(2) 0.059(2) 0.0039(18) 0.0028(17) -0.0057(17)
C3 0.050(2) 0.071(3) 0.084(3) 0.010(2) -0.006(2) -0.007(2)
C4 0.051(3) 0.085(3) 0.104(3) -0.005(2) -0.011(2) -0.013(3)
C5 0.061(3) 0.064(3) 0.117(4) -0.012(2) -0.011(3) -0.003(2)
C6 0.057(3) 0.058(3) 0.096(3) 0.000(2) -0.009(2) 0.003(2)
C7 0.047(2) 0.054(2) 0.065(2) -0.0012(18) -0.0006(17) -0.0007(18)
C8 0.056(3) 0.052(2) 0.081(3) 0.0045(19) 0.009(2) -0.007(2)
C9 0.061(3) 0.053(2) 0.071(3) -0.002(2) 0.012(2) -0.0054(19)
C10 0.062(3) 0.079(3) 0.103(4) -0.008(2) 0.010(2) -0.015(3)
C11 0.085(4) 0.077(3) 0.102(4) -0.031(3) 0.014(3) -0.019(3)
C12 0.108(4) 0.053(3) 0.089(3) -0.007(3) 0.003(3) -0.005(2)
C13 0.089(3) 0.048(2) 0.089(3) -0.001(2) 0.000(3) -0.006(2)
C14 0.066(3) 0.049(2) 0.071(3) -0.001(2) 0.007(2) -0.0045(18)
C15 0.109(4) 0.138(5) 0.058(3) -0.002(4) -0.003(3) 0.008(3)
C16 0.099(4) 0.122(4) 0.075(3) -0.018(3) 0.020(3) -0.006(3)
C17 0.090(4) 0.094(4) 0.095(4) -0.009(3) 0.014(3) -0.019(3)
C18 0.044(2) 0.061(3) 0.129(4) 0.013(2) -0.015(2) -0.016(3)
C19 0.073(3) 0.067(3) 0.107(4) -0.007(2) -0.016(3) 0.006(3)
C20 0.113(4) 0.107(4) 0.059(3) -0.028(3) -0.029(3) 0.017(3)
C21 0.114(5) 0.121(5) 0.072(3) 0.005(4) 0.029(3) 0.012(3)
C22 0.098(4) 0.136(5) 0.082(4) 0.003(4) 0.021(3) -0.015(3)
Cd2 0.05405(18) 0.05503(17) 0.05806(17) -0.00392(13) 0.00148(12) -0.00233(13)
S3 0.0501(6) 0.0484(5) 0.0678(6) -0.0010(4) -0.0023(5) 0.0017(4)
S4 0.0504(6) 0.0509(6) 0.0850(7) 0.0008(4) -0.0039(5) 0.0068(5)
O7 0.0793(19) 0.0541(15) 0.0653(16) -0.0020(14) -0.0159(14) -0.0025(13)
O8 0.0451(15) 0.0739(18) 0.094(2) 0.0004(13) 0.0104(14) 0.0034(15)
O9 0.0546(18) 0.0698(19) 0.107(2) -0.0147(15) -0.0063(15) 0.0085(16)
O10 0.0582(18) 0.075(2) 0.125(3) 0.0015(15) 0.0196(17) 0.0243(17)
O11 0.078(2) 0.0689(19) 0.086(2) 0.0045(15) -0.0261(16) -0.0091(15)
O12 0.080(2) 0.0629(19) 0.133(3) -0.0175(17) -0.0184(19) 0.0037(18)
N7 0.059(2) 0.0457(18) 0.083(2) 0.0020(15) -0.0080(17) 0.0074(15)
N8 0.0480(19) 0.0464(17) 0.0720(19) -0.0024(14) -0.0013(15) 0.0007(14)
N9 0.072(3) 0.083(3) 0.128(4) 0.019(2) 0.038(2) 0.024(3)
N10 0.063(2) 0.072(3) 0.077(3) 0.015(2) 0.0134(19) 0.003(2)
N11 0.076(3) 0.069(2) 0.104(3) -0.003(2) -0.025(2) -0.002(2)
N12 0.139(4) 0.069(2) 0.063(2) 0.016(3) -0.018(3) -0.005(2)
C23 0.047(2) 0.060(2) 0.062(2) -0.0039(19) 0.0041(18) 0.0013(18)
C24 0.052(2) 0.058(2) 0.052(2) 0.0032(18) 0.0052(17) -0.0006(17)
C25 0.063(3) 0.079(3) 0.071(3) 0.008(2) -0.009(2) 0.006(2)
C26 0.104(4) 0.073(3) 0.085(3) 0.022(3) -0.027(3) 0.008(2)
C27 0.110(4) 0.058(3) 0.087(3) 0.009(3) -0.027(3) 0.010(2)
C28 0.080(3) 0.059(3) 0.074(3) -0.006(2) -0.010(2) 0.008(2)
C29 0.060(2) 0.051(2) 0.054(2) 0.0010(18) -0.0018(18) 0.0027(16)
C30 0.059(3) 0.058(3) 0.075(3) -0.002(2) -0.003(2) 0.004(2)
C31 0.053(2) 0.064(3) 0.064(2) 0.000(2) -0.0033(19) 0.0052(19)
C32 0.065(3) 0.079(3) 0.102(4) 0.000(2) -0.014(3) 0.005(3)
C33 0.055(3) 0.102(4) 0.119(4) 0.015(3) -0.017(3) 0.008(3)
C34 0.070(3) 0.073(3) 0.120(4) 0.022(3) -0.013(3) 0.007(3)
C35 0.070(3) 0.060(3) 0.098(3) 0.008(2) -0.007(2) 0.003(2)
C36 0.054(2) 0.060(2) 0.066(2) 0.0043(19) -0.0009(19) 0.0033(19)
C37 0.195(8) 0.146(6) 0.056(3) 0.049(5) 0.001(4) 0.004(3)
C38 0.205(9) 0.163(7) 0.082(4) 0.072(7) 0.050(5) 0.007(4)
C39 0.132(5) 0.134(6) 0.137(6) 0.051(5) 0.080(5) 0.048(5)
C40 0.057(3) 0.066(3) 0.208(7) -0.011(2) 0.004(4) 0.034(4)
C41 0.072(4) 0.078(3) 0.167(6) 0.000(3) -0.026(4) -0.004(4)
C42 0.137(5) 0.121(5) 0.077(4) 0.024(4) -0.050(4) -0.026(3)
C43 0.155(6) 0.138(6) 0.079(4) 0.023(5) 0.008(4) -0.017(4)
C44 0.121(5) 0.123(5) 0.078(4) 0.025(4) 0.025(3) 0.010(3)
O1W 0.196(16) 0.056(7) 0.072(8) 0.005(8) -0.002(9) 0.003(6)

loop_
_atom_type_symbol
_atom_type_description
_atom_type_scat_dispersion_real
_atom_type_scat_dispersion_imag
_atom_type_scat_source
C C 0.0033 0.0016 'International Tables Vol C Tables 4.2.6.8 and 6.1.1.4'
H H 0.0000 0.0000 'International Tables Vol C Tables 4.2.6.8 and 6.1.1.4'
N N 0.0061 0.0033 'International Tables Vol C Tables 4.2.6.8 and 6.1.1.4'
O O 0.0106 0.0060 'International Tables Vol C Tables 4.2.6.8 and 6.1.1.4'
S S 0.1246 0.1234 'International Tables Vol C Tables 4.2.6.8 and 6.1.1.4'
Cd Cd -0.8075 1.2024 'International Tables Vol C Tables 4.2.6.8 and 6.1.1.4'
V V 0.3005 0.5294 'International Tables Vol C Tables 4.2.6.8 and 6.1.1.4'

loop_
_geom_angle_atom_site_label_1
_geom_angle_atom_site_label_2
_geom_angle_atom_site_label_3
_geom_angle
_geom_angle_publ_flag
N6 Cd1 N5 109.60(16) ?
N6 Cd1 N4 161.19(15) y
N5 Cd1 N4 87.56(14) ?
N6 Cd1 N3 87.97(15) ?
N5 Cd1 N3 162.43(14) y
N4 Cd1 N3 74.97(13) ?
N6 Cd1 N1 90.54(14) ?
N5 Cd1 N1 84.02(13) ?
N4 Cd1 N1 99.13(12) ?
N3 Cd1 N1 96.76(12) ?
N6 Cd1 N2 84.27(14) ?
N5 Cd1 N2 84.86(13) ?
N4 Cd1 N2 89.84(12) ?
N3 Cd1 N2 96.72(12) ?
N1 Cd1 N2 165.37(10) y
O1 S1 O2 115.02(18) ?
O1 S1 N2 110.82(17) ?
O2 S1 N2 110.55(17) ?
O1 S1 C7 111.05(17) ?
O2 S1 C7 111.27(17) ?
N2 S1 C7 96.67(17) ?
O5A S2A O4A 111.9(5) ?
O5A S2A N1 112.0(5) ?
O4A S2A N1 110.5(3) ?
O5A S2A C14 111.3(5) ?
O4A S2A C14 111.9(4) ?
N1 S2A C14 98.5(3) ?
O4B S2B O5B 127(3) ?
O4B S2B N1 114(3) ?
O5B S2B N1 106(3) ?
O4B S2B C14 111(3) ?
O5B S2B C14 105(3) ?
N1 S2B C14 85.5(13) ?
C8 N1 S2A 110.0(3) ?
C8 N1 S2B 116.0(9) ?
C8 N1 Cd1 125.0(2) ?
S2A N1 Cd1 124.3(2) ?
S2B N1 Cd1 118.9(9) ?
C1 N2 S1 112.0(3) ?
C1 N2 Cd1 121.4(2) ?
S1 N2 Cd1 126.08(16) ?
C17 N3 C18 112.5(4) ?
C17 N3 Cd1 116.5(3) ?
C18 N3 Cd1 106.9(3) ?
C17 N3 H3A 103(3) ?
C18 N3 H3A 107(3) ?
Cd1 N3 H3A 111(3) ?
C19 N4 C20 115.1(4) ?
C19 N4 Cd1 109.1(3) ?
C20 N4 Cd1 114.1(3) ?
C19 N4 H4A 107(3) ?
C20 N4 H4A 107(3) ?
Cd1 N4 H4A 104(3) ?
C22 N5 Cd1 120.4(3) ?
C22 N5 H5B 109(3) ?
Cd1 N5 H5B 104(3) ?
C22 N5 H5A 115(3) ?
Cd1 N5 H5A 100(3) ?
H5B N5 H5A 108(4) ?
C15 N6 Cd1 115.2(3) ?
C15 N6 H6A 146(5) ?
Cd1 N6 H6A 91(5) ?
C15 N6 H6B 85(3) ?
Cd1 N6 H6B 132(3) ?
H6A N6 H6B 94(5) ?
O3 C1 N2 124.1(4) ?
O3 C1 C2 123.1(4) ?
N2 C1 C2 112.8(3) ?
C3 C2 C7 119.8(4) ?
C3 C2 C1 128.9(4) ?
C7 C2 C1 111.3(3) ?
C4 C3 C2 118.2(4) ?
C4 C3 H3 120.9 ?
C2 C3 H3 120.9 ?
C5 C4 C3 121.8(4) ?
C5 C4 H4 119.1 ?
C3 C4 H4 119.1 ?
C4 C5 C6 120.4(4) ?
C4 C5 H5 119.8 ?
C6 C5 H5 119.8 ?
C7 C6 C5 117.9(4) ?
C7 C6 H6 121.0 ?
C5 C6 H6 121.0 ?
C6 C7 C2 121.8(4) ?
C6 C7 S1 130.9(3) ?
C2 C7 S1 107.3(3) ?
O6 C8 N1 123.2(4) ?
O6 C8 C9 123.5(4) ?
N1 C8 C9 113.3(3) ?
C14 C9 C10 120.3(4) ?
C14 C9 C8 111.4(4) ?
C10 C9 C8 128.3(4) ?
C9 C10 C11 117.7(4) ?
C9 C10 H10 121.1 ?
C11 C10 H10 121.1 ?
C12 C11 C10 121.1(4) ?
C12 C11 H11 119.5 ?
C10 C11 H11 119.5 ?
C11 C12 C13 121.5(4) ?
C11 C12 H12 119.3 ?
C13 C12 H12 119.3 ?
C12 C13 C14 116.9(4) ?
C12 C13 H13 121.6 ?
C14 C13 H13 121.6 ?
C9 C14 C13 122.6(4) ?
C9 C14 S2A 106.5(3) ?
C13 C14 S2A 130.8(4) ?
C9 C14 S2B 112.1(9) ?
C13 C14 S2B 124.8(10) ?
C16 C15 N6 115.8(4) ?
C16 C15 H15B 108.3 ?
N6 C15 H15B 108.3 ?
C16 C15 H15A 108.3 ?
N6 C15 H15A 108.3 ?
H15B C15 H15A 107.4 ?
C17 C16 C15 118.0(4) ?
C17 C16 H16A 107.8 ?
C15 C16 H16A 107.8 ?
C17 C16 H16B 107.8 ?
C15 C16 H16B 107.8 ?
H16A C16 H16B 107.2 ?
N3 C17 C16 115.3(4) ?
N3 C17 H17B 108.5 ?
C16 C17 H17B 108.5 ?
N3 C17 H17A 108.5 ?
C16 C17 H17A 108.5 ?
H17B C17 H17A 107.5 ?
C19 C18 N3 112.7(3) ?
C19 C18 H18B 109.0 ?
N3 C18 H18B 109.0 ?
C19 C18 H18A 109.0 ?
N3 C18 H18A 109.0 ?
H18B C18 H18A 107.8 ?
N4 C19 C18 111.4(4) ?
N4 C19 H19B 109.3 ?
C18 C19 H19B 109.3 ?
N4 C19 H19A 109.3 ?
C18 C19 H19A 109.3 ?
H19B C19 H19A 108.0 ?
N4 C20 C21 110.7(4) ?
N4 C20 H20B 109.5 ?
C21 C20 H20B 109.5 ?
N4 C20 H20A 109.5 ?
C21 C20 H20A 109.5 ?
H20B C20 H20A 108.1 ?
C22 C21 C20 116.4(5) ?
C22 C21 H21B 108.2 ?
C20 C21 H21B 108.2 ?
C22 C21 H21A 108.2 ?
C20 C21 H21A 108.2 ?
H21B C21 H21A 107.3 ?
N5 C22 C21 113.2(5) ?
N5 C22 H22A 108.9 ?
C21 C22 H22A 108.9 ?
N5 C22 H22B 108.9 ?
C21 C22 H22B 108.9 ?
H22A C22 H22B 107.8 ?
N10 Cd2 N12 108.84(18) ?
N10 Cd2 N9 160.43(17) y
N12 Cd2 N9 90.24(19) ?
N10 Cd2 N11 86.14(15) ?
N12 Cd2 N11 163.22(16) y
N9 Cd2 N11 75.62(16) ?
N10 Cd2 N7 88.55(14) ?
N12 Cd2 N7 81.83(13) ?
N9 Cd2 N7 98.76(14) ?
N11 Cd2 N7 91.31(12) ?
N10 Cd2 N8 83.72(13) ?
N12 Cd2 N8 86.66(12) ?
N9 Cd2 N8 93.35(13) ?
N11 Cd2 N8 102.90(11) ?
N7 Cd2 N8 163.28(10) y
O8 S3 O7 114.31(17) ?
O8 S3 N8 110.96(16) ?
O7 S3 N8 111.12(16) ?
O8 S3 C29 110.96(17) ?
O7 S3 C29 110.95(16) ?
N8 S3 C29 97.29(17) ?
O10 S4 O11 115.0(2) ?
O10 S4 N7 111.23(18) ?
O11 S4 N7 109.84(17) ?
O10 S4 C36 111.16(19) ?
O11 S4 C36 111.40(18) ?
N7 S4 C36 96.80(18) ?
C30 N7 S4 112.0(3) ?
C30 N7 Cd2 122.1(2) ?
S4 N7 Cd2 125.46(17) ?
C23 N8 S3 111.3(2) ?
C23 N8 Cd2 127.2(2) ?
S3 N8 Cd2 121.55(16) ?
C39 N9 C40 111.6(5) ?
C39 N9 Cd2 116.8(4) ?
C40 N9 Cd2 108.8(3) ?
C39 N9 H9 100(4) ?
C40 N9 H9 117(4) ?
Cd2 N9 H9 102(4) ?
C44 N10 Cd2 120.5(3) ?
C44 N10 H10B 119(3) ?
Cd2 N10 H10B 99(3) ?
C44 N10 H10A 107(3) ?
Cd2 N10 H10A 101(3) ?
H10B N10 H10A 108(5) ?
C41 N11 C42 114.0(4) ?
C41 N11 Cd2 108.3(3) ?
C42 N11 Cd2 118.1(3) ?
C41 N11 H11A 105.1 ?
C42 N11 H11A 105.0 ?
Cd2 N11 H11A 105.0 ?
C37 N12 Cd2 114.4(4) ?
C37 N12 H12A 119(4) ?
Cd2 N12 H12A 96(4) ?
C37 N12 H12B 110(4) ?
Cd2 N12 H12B 107(4) ?
H12A N12 H12B 110(6) ?
O9 C23 N8 123.9(4) ?
O9 C23 C24 123.6(4) ?
N8 C23 C24 112.5(3) ?
C29 C24 C25 120.0(4) ?
C29 C24 C23 111.6(3) ?
C25 C24 C23 128.5(4) ?
C26 C25 C24 118.0(4) ?
C26 C25 H25 121.0 ?
C24 C25 H25 121.0 ?
C27 C26 C25 121.4(4) ?
C27 C26 H26 119.3 ?
C25 C26 H26 119.3 ?
C26 C27 C28 121.7(4) ?
C26 C27 H27 119.1 ?
C28 C27 H27 119.1 ?
C27 C28 C29 116.7(4) ?
C27 C28 H28 121.6 ?
C29 C28 H28 121.6 ?
C24 C29 C28 122.1(4) ?
C24 C29 S3 107.3(3) ?
C28 C29 S3 130.5(3) ?
O12 C30 N7 124.9(4) ?
O12 C30 C31 122.5(4) ?
N7 C30 C31 112.6(3) ?
C32 C31 C36 119.6(4) ?
C32 C31 C30 129.0(4) ?
C36 C31 C30 111.4(3) ?
C33 C32 C31 118.4(4) ?
C33 C32 H32 120.8 ?
C31 C32 H32 120.8 ?
C34 C33 C32 121.2(4) ?
C34 C33 H33 119.4 ?
C32 C33 H33 119.4 ?
C33 C34 C35 121.6(4) ?
C33 C34 H34 119.2 ?
C35 C34 H34 119.2 ?
C34 C35 C36 116.5(4) ?
C34 C35 H35 121.8 ?
C36 C35 H35 121.8 ?
C31 C36 C35 122.7(4) ?
C31 C36 S4 107.1(3) ?
C35 C36 S4 130.2(3) ?
N12 C37 C38 114.5(5) ?
N12 C37 H37B 108.6 ?
C38 C37 H37B 108.6 ?
N12 C37 H37A 108.6 ?
C38 C37 H37A 108.6 ?
H37B C37 H37A 107.6 ?
C37 C38 C39 118.1(6) ?
C37 C38 H38A 107.8 ?
C39 C38 H38A 107.8 ?
C37 C38 H38B 107.8 ?
C39 C38 H38B 107.8 ?
H38A C38 H38B 107.1 ?
N9 C39 C38 113.0(5) ?
N9 C39 H39A 109.0 ?
C38 C39 H39A 109.0 ?
N9 C39 H39B 109.0 ?
C38 C39 H39B 109.0 ?
H39A C39 H39B 107.8 ?
C41 C40 N9 111.3(4) ?
C41 C40 H40A 109.4 ?
N9 C40 H40A 109.4 ?
C41 C40 H40B 109.4 ?
N9 C40 H40B 109.4 ?
H40A C40 H40B 108.0 ?
N11 C41 C40 112.5(4) ?
N11 C41 H41A 109.1 ?
C40 C41 H41A 109.1 ?
N11 C41 H41B 109.1 ?
C40 C41 H41B 109.1 ?
H41A C41 H41B 107.8 ?
N11 C42 C43 114.5(4) ?
N11 C42 H42B 108.6 ?
C43 C42 H42B 108.6 ?
N11 C42 H42A 108.6 ?
C43 C42 H42A 108.6 ?
H42B C42 H42A 107.6 ?
C44 C43 C42 116.7(5) ?
C44 C43 H43A 108.1 ?
C42 C43 H43A 108.1 ?
C44 C43 H43B 108.1 ?
C42 C43 H43B 108.1 ?
H43A C43 H43B 107.3 ?
N10 C44 C43 113.6(5) ?
N10 C44 H44B 108.8 ?
C43 C44 H44B 108.8 ?
N10 C44 H44A 108.8 ?
C43 C44 H44A 108.8 ?
H44B C44 H44A 107.7 ?

loop_
_geom_bond_atom_site_label_1
_geom_bond_atom_site_label_2
_geom_bond_distance
_geom_bond_publ_flag
Cd1 N6 2.303(4) y
Cd1 N5 2.306(3) y
Cd1 N4 2.363(4) y
Cd1 N3 2.397(4) y
Cd1 N1 2.443(3) y
Cd1 N2 2.464(3) y
S1 O1 1.434(3) y
S1 O2 1.438(3) y
S1 N2 1.618(3) ?
S1 C7 1.759(4) ?
S2A O5A 1.440(10) y
S2A O4A 1.483(9) y
S2A N1 1.595(6) ?
S2A C14 1.740(6) ?
S2B O4B 1.21(4) ?
S2B O5B 1.47(5) ?
S2B N1 1.79(3) ?
S2B C14 1.93(3) ?
O3 C1 1.230(4) ?
O6 C8 1.224(4) ?
N1 C8 1.361(5) ?
N2 C1 1.351(4) ?
N3 C17 1.435(6) ?
N3 C18 1.481(5) ?
N3 H3A 0.99(6) ?
N4 C19 1.443(5) ?
N4 C20 1.480(6) ?
N4 H4A 0.96(5) ?
N5 C22 1.432(6) ?
N5 H5B 0.98(5) ?
N5 H5A 0.87(5) ?
N6 C15 1.527(6) ?
N6 H6A 0.85(6) ?
N6 H6B 0.98(4) ?
C1 C2 1.498(5) ?
C2 C3 1.375(5) ?
C2 C7 1.383(5) ?
C3 C4 1.371(6) ?
C3 H3 0.93 ?
C4 C5 1.366(6) ?
C4 H4 0.93 ?
C5 C6 1.380(5) ?
C5 H5 0.93 ?
C6 C7 1.365(5) ?
C6 H6 0.93 ?
C8 C9 1.491(5) ?
C9 C14 1.367(5) ?
C9 C10 1.370(6) ?
C10 C11 1.394(6) ?
C10 H10 0.93 ?
C11 C12 1.368(6) ?
C11 H11 0.93 ?
C12 C13 1.368(6) ?
C12 H12 0.93 ?
C13 C14 1.382(5) ?
C13 H13 0.93 ?
C15 C16 1.484(7) ?
C15 H15B 0.97 ?
C15 H15A 0.97 ?
C16 C17 1.483(7) ?
C16 H16A 0.97 ?
C16 H16B 0.97 ?
C17 H17B 0.97 ?
C17 H17A 0.97 ?
C18 C19 1.472(6) ?
C18 H18B 0.97 ?
C18 H18A 0.97 ?
C19 H19B 0.97 ?
C19 H19A 0.97 ?
C20 C21 1.540(7) ?
C20 H20B 0.97 ?
C20 H20A 0.97 ?
C21 C22 1.443(7) ?
C21 H21B 0.97 ?
C21 H21A 0.97 ?
C22 H22A 0.97 ?
C22 H22B 0.97 ?
Cd2 N10 2.294(4) y
Cd2 N12 2.306(4) y
Cd2 N9 2.346(4) y
Cd2 N11 2.373(4) y
Cd2 N7 2.458(3) y
Cd2 N8 2.470(3) y
S3 O8 1.440(3) y
S3 O7 1.445(3) y
S3 N8 1.613(3) ?
S3 C29 1.754(4) ?
S4 O10 1.426(3) ?
S4 O11 1.441(3) ?
S4 N7 1.616(3) ?
S4 C36 1.761(4) ?
O9 C23 1.224(4) ?
O12 C30 1.227(5) ?
N7 C30 1.349(5) ?
N8 C23 1.369(4) ?
N9 C39 1.430(7) ?
N9 C40 1.493(7) ?
N9 H9 0.88(5) ?
N10 C44 1.443(6) ?
N10 H10B 0.80(5) ?
N10 H10A 0.94(6) ?
N11 C41 1.451(6) ?
N11 C42 1.457(6) ?
N11 H11A 0.91 ?
N12 C37 1.479(7) ?
N12 H12A 0.88(5) ?
N12 H12B 0.81(5) ?
C23 C24 1.499(5) ?
C24 C29 1.376(5) ?
C24 C25 1.384(5) ?
C25 C26 1.380(6) ?
C25 H25 0.93 ?
C26 C27 1.363(6) ?
C26 H26 0.93 ?
C27 C28 1.378(6) ?
C27 H27 0.93 ?
C28 C29 1.387(5) ?
C28 H28 0.93 ?
C30 C31 1.505(5) ?
C31 C32 1.375(5) ?
C31 C36 1.377(5) ?
C32 C33 1.371(6) ?
C32 H32 0.93 ?
C33 C34 1.370(6) ?
C33 H33 0.93 ?
C34 C35 1.375(6) ?
C34 H34 0.93 ?
C35 C36 1.378(5) ?
C35 H35 0.93 ?
C37 C38 1.503(9) ?
C37 H37B 0.97 ?
C37 H37A 0.97 ?
C38 C39 1.511(10) ?
C38 H38A 0.97 ?
C38 H38B 0.97 ?
C39 H39A 0.97 ?
C39 H39B 0.97 ?
C40 C41 1.486(8) ?
C40 H40A 0.97 ?
C40 H40B 0.97 ?
C41 H41A 0.97 ?
C41 H41B 0.97 ?
C42 C43 1.519(8) ?
C42 H42B 0.97 ?
C42 H42A 0.97 ?
C43 C44 1.443(8) ?
C43 H43A 0.97 ?
C43 H43B 0.97 ?
C44 H44B 0.97 ?
C44 H44A 0.97 ?

loop_
_geom_hbond_atom_site_label_D
_geom_hbond_atom_site_label_H
_geom_hbond_atom_site_label_A
_geom_hbond_site_symmetry_A
_geom_hbond_distance_DH
_geom_hbond_distance_HA
_geom_hbond_distance_DA
_geom_hbond_angle_DHA
N5 H5A O9 1_655 0.87(5) 2.26(5) 3.011(5) 144(4)
N9 H9 O3 1_455 0.88(5) 2.34(6) 3.142(5) 151(5)
N3 H3A O12 . 0.99(6) 2.29(6) 3.198(5) 152(5)
N4 H4A O2 . 0.96(5) 2.17(5) 3.095(5) 161(4)
N5 H5B O5A . 0.98(5) 2.39(5) 3.151(10) 134(4)
N12 H12A O12 . 0.88(5) 2.20(5) 2.960(6) 144(5)
N12 H12B O7 . 0.81(5) 2.35(5) 3.094(5) 152(5)
N10 H10B O6 . 0.80(5) 2.22(5) 2.901(5) 143(4)
N10 H10A O8 . 0.94(6) 2.22(6) 3.076(5) 151(5)
N6 H6B O1W . 0.98(4) 2.21(5) 3.047(12) 142(4)

loop_
_geom_torsion_atom_site_label_1
_geom_torsion_atom_site_label_2
_geom_torsion_atom_site_label_3
_geom_torsion_atom_site_label_4
_geom_torsion
O5A S2A N1 C8 121.1(6)
O4A S2A N1 C8 -113.4(4)
C14 S2A N1 C8 4.0(4)
O5A S2A N1 S2B 2(5)
O4A S2A N1 S2B 127(5)
C14 S2A N1 S2B -115(5)
O5A S2A N1 Cd1 -68.2(6)
O4A S2A N1 Cd1 57.3(4)
C14 S2A N1 Cd1 174.6(2)
O4B S2B N1 C8 -122(2)
O5B S2B N1 C8 93(3)
C14 S2B N1 C8 -12.0(17)
O4B S2B N1 S2A -57(5)
O5B S2B N1 S2A 159(7)
C14 S2B N1 S2A 54(4)
O4B S2B N1 Cd1 61(3)
O5B S2B N1 Cd1 -84(3)
C14 S2B N1 Cd1 171.2(4)
N6 Cd1 N1 C8 115.0(3)
N5 Cd1 N1 C8 -135.3(3)
N4 Cd1 N1 C8 -48.8(3)
N3 Cd1 N1 C8 27.0(3)
N2 Cd1 N1 C8 -176.0(4)
N6 Cd1 N1 S2A -54.3(3)
N5 Cd1 N1 S2A 55.4(3)
N4 Cd1 N1 S2A 141.9(3)
N3 Cd1 N1 S2A -142.3(3)
N2 Cd1 N1 S2A 14.7(6)
N6 Cd1 N1 S2B -68.5(14)
N5 Cd1 N1 S2B 41.2(14)
N4 Cd1 N1 S2B 127.7(14)
N3 Cd1 N1 S2B -156.5(14)
N2 Cd1 N1 S2B 0.5(15)
O1 S1 N2 C1 -115.3(3)
O2 S1 N2 C1 116.0(3)
C7 S1 N2 C1 0.3(3)
O1 S1 N2 Cd1 73.5(2)
O2 S1 N2 Cd1 -55.2(2)
C7 S1 N2 Cd1 -170.9(2)
N6 Cd1 N2 C1 49.5(3)
N5 Cd1 N2 C1 -60.9(3)
N4 Cd1 N2 C1 -148.4(3)
N3 Cd1 N2 C1 136.7(3)
N1 Cd1 N2 C1 -20.3(6)
N6 Cd1 N2 S1 -140.2(2)
N5 Cd1 N2 S1 109.5(2)
N4 Cd1 N2 S1 22.0(2)
N3 Cd1 N2 S1 -52.9(2)
N1 Cd1 N2 S1 150.1(4)
N6 Cd1 N3 C17 33.0(3)
N5 Cd1 N3 C17 -145.2(4)
N4 Cd1 N3 C17 -139.0(4)
N1 Cd1 N3 C17 123.3(3)
N2 Cd1 N3 C17 -51.0(3)
N6 Cd1 N3 C18 159.8(3)
N5 Cd1 N3 C18 -18.4(6)
N4 Cd1 N3 C18 -12.2(3)
N1 Cd1 N3 C18 -109.9(3)
N2 Cd1 N3 C18 75.8(3)
N6 Cd1 N4 C19 -41.6(6)
N5 Cd1 N4 C19 162.1(3)
N3 Cd1 N4 C19 -16.1(3)
N1 Cd1 N4 C19 78.5(3)
N2 Cd1 N4 C19 -113.1(3)
N6 Cd1 N4 C20 -171.8(4)
N5 Cd1 N4 C20 31.8(3)
N3 Cd1 N4 C20 -146.3(3)
N1 Cd1 N4 C20 -51.7(3)
N2 Cd1 N4 C20 116.7(3)
N6 Cd1 N5 C22 160.2(4)
N4 Cd1 N5 C22 -27.7(4)
N3 Cd1 N5 C22 -21.7(7)
N1 Cd1 N5 C22 71.8(4)
N2 Cd1 N5 C22 -117.7(4)
N5 Cd1 N6 C15 147.4(4)
N4 Cd1 N6 C15 -7.4(7)
N3 Cd1 N6 C15 -32.0(4)
N1 Cd1 N6 C15 -128.8(4)
N2 Cd1 N6 C15 64.9(4)
S1 N2 C1 O3 179.9(3)
Cd1 N2 C1 O3 -8.5(5)
S1 N2 C1 C2 -0.2(4)
Cd1 N2 C1 C2 171.4(2)
O3 C1 C2 C3 -0.8(6)
N2 C1 C2 C3 179.3(4)
O3 C1 C2 C7 180.0(4)
N2 C1 C2 C7 0.0(4)
C7 C2 C3 C4 -1.1(6)
C1 C2 C3 C4 179.7(4)
C2 C3 C4 C5 0.6(7)
C3 C4 C5 C6 0.2(7)
C4 C5 C6 C7 -0.4(7)
C5 C6 C7 C2 -0.2(6)
C5 C6 C7 S1 180.0(3)
C3 C2 C7 C6 0.9(6)
C1 C2 C7 C6 -179.8(4)
C3 C2 C7 S1 -179.2(3)
C1 C2 C7 S1 0.1(4)
O1 S1 C7 C6 -65.0(4)
O2 S1 C7 C6 64.5(4)
N2 S1 C7 C6 179.7(4)
O1 S1 C7 C2 115.2(3)
O2 S1 C7 C2 -115.4(3)
N2 S1 C7 C2 -0.2(3)
S2A N1 C8 O6 177.7(4)
S2B N1 C8 O6 -169.5(14)
Cd1 N1 C8 O6 7.1(6)
S2A N1 C8 C9 -2.4(5)
S2B N1 C8 C9 10.4(15)
Cd1 N1 C8 C9 -173.0(2)
O6 C8 C9 C14 179.0(4)
N1 C8 C9 C14 -0.9(5)
O6 C8 C9 C10 -2.3(7)
N1 C8 C9 C10 177.8(4)
C14 C9 C10 C11 0.3(6)
C8 C9 C10 C11 -178.3(4)
C9 C10 C11 C12 -1.6(7)
C10 C11 C12 C13 1.6(7)
C11 C12 C13 C14 -0.3(7)
C10 C9 C14 C13 1.1(6)
C8 C9 C14 C13 179.9(4)
C10 C9 C14 S2A -175.4(4)
C8 C9 C14 S2A 3.4(5)
C10 C9 C14 S2B 173.1(13)
C8 C9 C14 S2B -8.0(13)
C12 C13 C14 C9 -1.1(6)
C12 C13 C14 S2A 174.5(4)
C12 C13 C14 S2B -172.1(14)
O5A S2A C14 C9 -122.1(6)
O4A S2A C14 C9 111.9(4)
N1 S2A C14 C9 -4.4(4)
O5A S2A C14 C13 61.8(7)
O4A S2A C14 C13 -64.2(6)
N1 S2A C14 C13 179.5(4)
O5A S2A C14 S2B -3(5)
O4A S2A C14 S2B -129(5)
N1 S2A C14 S2B 115(5)
O4B S2B C14 C9 125(2)
O5B S2B C14 C9 -94(3)
N1 S2B C14 C9 11.2(16)
O4B S2B C14 C13 -63(3)
O5B S2B C14 C13 78(3)
N1 S2B C14 C13 -176.9(5)
O4B S2B C14 S2A 60(6)
O5B S2B C14 S2A -159(7)
N1 S2B C14 S2A -53(4)
Cd1 N6 C15 C16 54.7(6)
N6 C15 C16 C17 -74.5(6)
C18 N3 C17 C16 -177.8(4)
Cd1 N3 C17 C16 -53.8(5)
C15 C16 C17 N3 74.1(6)
C17 N3 C18 C19 169.4(4)
Cd1 N3 C18 C19 40.2(4)
C20 N4 C19 C18 173.3(4)
Cd1 N4 C19 C18 43.6(4)
N3 C18 C19 N4 -59.0(5)
C19 N4 C20 C21 175.0(4)
Cd1 N4 C20 C21 -57.9(5)
N4 C20 C21 C22 84.0(6)
Cd1 N5 C22 C21 49.9(6)
C20 C21 C22 N5 -77.2(6)
O10 S4 N7 C30 114.6(3)
O11 S4 N7 C30 -117.0(3)
C36 S4 N7 C30 -1.3(3)
O10 S4 N7 Cd2 -73.4(2)
O11 S4 N7 Cd2 55.0(3)
C36 S4 N7 Cd2 170.7(2)
N10 Cd2 N7 C30 60.3(3)
N12 Cd2 N7 C30 -49.0(3)
N9 Cd2 N7 C30 -137.9(3)
N11 Cd2 N7 C30 146.4(3)
N8 Cd2 N7 C30 -2.0(6)
N10 Cd2 N7 S4 -111.0(2)
N12 Cd2 N7 S4 139.8(3)
N9 Cd2 N7 S4 50.8(2)
N11 Cd2 N7 S4 -24.8(2)
N8 Cd2 N7 S4 -173.3(3)
O8 S3 N8 C23 -117.9(3)
O7 S3 N8 C23 113.7(3)
C29 S3 N8 C23 -2.1(3)
O8 S3 N8 Cd2 61.9(2)
O7 S3 N8 Cd2 -66.5(2)
C29 S3 N8 Cd2 177.71(18)
N10 Cd2 N8 C23 119.6(3)
N12 Cd2 N8 C23 -131.1(3)
N9 Cd2 N8 C23 -41.0(3)
N11 Cd2 N8 C23 35.0(3)
N7 Cd2 N8 C23 -177.5(3)
N10 Cd2 N8 S3 -60.2(2)
N12 Cd2 N8 S3 49.2(2)
N9 Cd2 N8 S3 139.2(2)
N11 Cd2 N8 S3 -144.80(19)
N7 Cd2 N8 S3 2.7(5)
N10 Cd2 N9 C39 162.1(5)
N12 Cd2 N9 C39 -30.6(4)
N11 Cd2 N9 C39 140.3(4)
N7 Cd2 N9 C39 51.2(4)
N8 Cd2 N9 C39 -117.2(4)
N10 Cd2 N9 C40 34.7(7)
N12 Cd2 N9 C40 -158.0(3)
N11 Cd2 N9 C40 12.9(3)
N7 Cd2 N9 C40 -76.3(3)
N8 Cd2 N9 C40 115.3(3)
N12 Cd2 N10 C44 -159.1(4)
N9 Cd2 N10 C44 7.5(7)
N11 Cd2 N10 C44 28.6(4)
N7 Cd2 N10 C44 120.0(4)
N8 Cd2 N10 C44 -74.8(4)
N10 Cd2 N11 C41 -157.9(3)
N12 Cd2 N11 C41 48.2(7)
N9 Cd2 N11 C41 14.9(3)
N7 Cd2 N11 C41 113.6(3)
N8 Cd2 N11 C41 -75.3(3)
N10 Cd2 N11 C42 -26.4(4)
N12 Cd2 N11 C42 179.7(5)
N9 Cd2 N11 C42 146.4(4)
N7 Cd2 N11 C42 -114.9(4)
N8 Cd2 N11 C42 56.2(4)
N10 Cd2 N12 C37 -154.4(4)
N9 Cd2 N12 C37 30.0(4)
N11 Cd2 N12 C37 -2.2(8)
N7 Cd2 N12 C37 -68.8(4)
N8 Cd2 N12 C37 123.4(4)
S3 N8 C23 O9 -178.5(3)
Cd2 N8 C23 O9 1.7(5)
S3 N8 C23 C24 0.9(4)
Cd2 N8 C23 C24 -179.0(2)
O9 C23 C24 C29 -179.4(4)
N8 C23 C24 C29 1.3(4)
O9 C23 C24 C25 2.4(6)
N8 C23 C24 C25 -176.9(4)
C29 C24 C25 C26 0.4(6)
C23 C24 C25 C26 178.6(4)
C24 C25 C26 C27 1.3(7)
C25 C26 C27 C28 -1.5(8)
C26 C27 C28 C29 0.0(7)
C25 C24 C29 C28 -2.0(6)
C23 C24 C29 C28 179.6(3)
C25 C24 C29 S3 175.8(3)
C23 C24 C29 S3 -2.6(4)
C27 C28 C29 C24 1.7(6)
C27 C28 C29 S3 -175.5(3)
O8 S3 C29 C24 118.6(3)
O7 S3 C29 C24 -113.2(3)
N8 S3 C29 C24 2.8(3)
O8 S3 C29 C28 -63.9(4)
O7 S3 C29 C28 64.3(4)
N8 S3 C29 C28 -179.7(4)
S4 N7 C30 O12 179.7(4)
Cd2 N7 C30 O12 7.3(6)
S4 N7 C30 C31 0.4(4)
Cd2 N7 C30 C31 -171.9(2)
O12 C30 C31 C32 0.5(7)
N7 C30 C31 C32 179.8(4)
O12 C30 C31 C36 -178.3(4)
N7 C30 C31 C36 1.0(5)
C36 C31 C32 C33 0.9(7)
C30 C31 C32 C33 -177.7(4)
C31 C32 C33 C34 0.3(8)
C32 C33 C34 C35 -1.6(8)
C33 C34 C35 C36 1.5(7)
C32 C31 C36 C35 -1.0(6)
C30 C31 C36 C35 177.9(4)
C32 C31 C36 S4 179.3(3)
C30 C31 C36 S4 -1.8(4)
C34 C35 C36 C31 -0.3(7)
C34 C35 C36 S4 179.4(4)
O10 S4 C36 C31 -114.1(3)
O11 S4 C36 C31 116.3(3)
N7 S4 C36 C31 1.8(3)
O10 S4 C36 C35 66.2(4)
O11 S4 C36 C35 -63.4(4)
N7 S4 C36 C35 -177.9(4)
Cd2 N12 C37 C38 -53.5(7)
N12 C37 C38 C39 78.4(8)
C40 N9 C39 C38 177.9(5)
Cd2 N9 C39 C38 51.9(6)
C37 C38 C39 N9 -76.5(7)
C39 N9 C40 C41 -169.8(4)
Cd2 N9 C40 C41 -39.5(5)
C42 N11 C41 C40 -175.7(4)
Cd2 N11 C41 C40 -42.0(5)
N9 C40 C41 N11 57.0(6)
C41 N11 C42 C43 177.9(5)
Cd2 N11 C42 C43 49.1(6)
N11 C42 C43 C44 -74.9(7)
Cd2 N10 C44 C43 -54.6(6)
C42 C43 C44 N10 76.7(7)
